data_4028971
loop_
_publ_author_name
'Ramkumar, Nagarajan'
'Nagarajan, Rajagopal'

_publ_section_title
;
 Total synthesis of ellipticine quinones, olivacine, and calothrixin B.
;
_journal_issue 2
_journal_name_full 'The Journal of organic chemistry'
_journal_page_first 736
_journal_page_last 741
_journal_paper_doi 10.1021/jo402593w
_journal_volume 79
_journal_year 2014
_chemical_formula_moiety C16H12N2O3
_chemical_formula_sum 'C16 H12 N2 O3'
_chemical_formula_weight 280.28
_chemical_name_systematic
; 
 ? 
;
_space_group_IT_number 14
_symmetry_cell_setting monoclinic
_symmetry_space_group_name_Hall '-P 2yn'
_symmetry_space_group_name_H-M 'P 1 21/n 1'
_atom_sites_solution_hydrogens geom
_atom_sites_solution_primary direct
_atom_sites_solution_secondary difmap
_audit_creation_method SHELXL-97
_cell_angle_alpha 90.00
_cell_angle_beta 95.657(11)
_cell_angle_gamma 90.00
_cell_formula_units_Z 4
_cell_length_a 5.8881(7)
_cell_length_b 13.3081(17)
_cell_length_c 16.604(2)
_cell_measurement_temperature 298
_cell_volume 1294.7(3)
_computing_structure_refinement 'SHELXL-97 (Sheldrick, 1997)'
_computing_structure_solution 'SHELXS-97 (Sheldrick, 1990)'
_diffrn_ambient_temperature 298
_diffrn_measured_fraction_theta_full 0.999
_diffrn_measured_fraction_theta_max 0.999
_diffrn_radiation_monochromator graphite
_diffrn_radiation_source 'fine-focus sealed tube'
_diffrn_radiation_type MoK\a
_diffrn_radiation_wavelength 0.71073
_diffrn_reflns_av_R_equivalents 0.0249
_diffrn_reflns_av_sigmaI/netI 0.0369
_diffrn_reflns_limit_h_max 7
_diffrn_reflns_limit_h_min -7
_diffrn_reflns_limit_k_max 16
_diffrn_reflns_limit_k_min -9
_diffrn_reflns_limit_l_max 20
_diffrn_reflns_limit_l_min -14
_diffrn_reflns_number 5179
_diffrn_reflns_theta_full 26.37
_diffrn_reflns_theta_max 26.37
_diffrn_reflns_theta_min 2.90
_exptl_absorpt_coefficient_mu 0.119
_exptl_absorpt_correction_type multi-scan
_exptl_crystal_colour orange
_exptl_crystal_density_diffrn 1.324
_exptl_crystal_density_method 'not measured'
_exptl_crystal_description needle
_exptl_crystal_F_000 528
_refine_diff_density_max 0.178
_refine_diff_density_min -0.187
_refine_diff_density_rms 0.043
_refine_ls_extinction_method none
_refine_ls_goodness_of_fit_ref 0.938
_refine_ls_hydrogen_treatment mixed
_refine_ls_matrix_type full
_refine_ls_number_parameters 191
_refine_ls_number_reflns 2652
_refine_ls_number_restraints 0
_refine_ls_restrained_S_all 0.938
_refine_ls_R_factor_all 0.0611
_refine_ls_R_factor_gt 0.0440
_refine_ls_shift/su_max 0.013
_refine_ls_shift/su_mean 0.002
_refine_ls_structure_factor_coef Fsqd
_refine_ls_weighting_details 'calc w=1/[\s^2^(Fo^2^)+(0.1000P)^2^+0.0000P] where P=(Fo^2^+2Fc^2^)/3'
_refine_ls_weighting_scheme calc
_refine_ls_wR_factor_gt 0.1300
_refine_ls_wR_factor_ref 0.1479
_reflns_number_gt 2001
_reflns_number_total 2652
_reflns_threshold_expression >2sigma(I)
_cod_data_source_file jo402593w_si_005.cif
_cod_data_source_block 3
_cod_original_sg_symbol_H-M 'P 21/n'
_cod_original_formula_sum C16H12N2O3
_cod_database_code 4028971

loop_
_symmetry_equiv_pos_as_xyz
'x, y, z'
'-x+1/2, y+1/2, -z+1/2'
'-x, -y, -z'
'x-1/2, -y-1/2, z-1/2'

loop_
_atom_site_label
_atom_site_type_symbol
_atom_site_fract_x
_atom_site_fract_y
_atom_site_fract_z
_atom_site_U_iso_or_equiv
_atom_site_adp_type
_atom_site_occupancy
_atom_site_symmetry_multiplicity
_atom_site_calc_flag
_atom_site_refinement_flags
O2 O 0.26836(19) 0.32753(10) 0.59670(7) 0.0490(4) Uani 1 1 d .
N1 N 0.5308(2) 0.20071(11) 0.68637(8) 0.0395(4) Uani 1 1 d .
H1 H 0.4191 0.2257 0.7094 0.047 Uiso 1 1 calc R
N2 N 0.7499(2) 0.21391(11) 0.29984(8) 0.0455(4) Uani 1 1 d .
O3 O 1.0786(2) 0.13630(12) 0.52004(8) 0.0622(4) Uani 1 1 d .
O1 O 0.5105(3) 0.33642(11) 0.50272(9) 0.0717(5) Uani 1 1 d .
C7 C 0.7672(3) 0.16620(12) 0.59264(9) 0.0360(4) Uani 1 1 d .
C12 C 0.7432(3) 0.16393(12) 0.43768(10) 0.0360(4) Uani 1 1 d .
C1 C 0.8433(3) 0.11342(12) 0.66507(10) 0.0358(4) Uani 1 1 d .
C8 C 0.5779(3) 0.22062(12) 0.60939(9) 0.0367(4) Uani 1 1 d .
C16 C 0.5270(3) 0.12656(13) 0.42115(11) 0.0426(4) Uani 1 1 d .
H16 H 0.4502 0.0981 0.4618 0.051 Uiso 1 1 calc R
C3 C 1.0497(3) 0.01395(16) 0.76511(12) 0.0533(5) Uani 1 1 d .
H3 H 1.1740 -0.0268 0.7816 0.064 Uiso 1 1 calc R
C13 C 0.8472(3) 0.20557(13) 0.37463(10) 0.0416(4) Uani 1 1 d .
H13 H 0.9956 0.2293 0.3855 0.050 Uiso 1 1 calc R
C6 C 0.6879(3) 0.13529(12) 0.72095(10) 0.0366(4) Uani 1 1 d .
C11 C 0.8770(3) 0.15624(13) 0.51774(11) 0.0407(4) Uani 1 1 d .
C14 C 0.5410(3) 0.17641(14) 0.28528(11) 0.0469(5) Uani 1 1 d .
H14 H 0.4693 0.1806 0.2329 0.056 Uiso 1 1 calc R
C9 C 0.4522(3) 0.29899(13) 0.56257(10) 0.0419(4) Uani 1 1 d .
C2 C 1.0278(3) 0.05115(14) 0.68828(11) 0.0439(4) Uani 1 1 d .
H2 H 1.1336 0.0353 0.6522 0.053 Uiso 1 1 calc R
C15 C 0.4264(3) 0.13204(14) 0.34314(11) 0.0471(5) Uani 1 1 d .
H15 H 0.2812 0.1057 0.3299 0.056 Uiso 1 1 calc R
C5 C 0.7079(3) 0.09523(14) 0.79846(11) 0.0481(5) Uani 1 1 d .
H5 H 0.6005 0.1088 0.8345 0.058 Uiso 1 1 calc R
C4 C 0.8909(4) 0.03539(15) 0.81947(11) 0.0561(5) Uani 1 1 d .
H4 H 0.9105 0.0081 0.8713 0.067 Uiso 1 1 calc R
C10 C 0.1291(4) 0.40218(17) 0.55438(13) 0.0649(6) Uani 1 1 d .
H10A H 0.0628 0.3751 0.5039 0.097 Uiso 1 1 calc R
H10B H 0.2209 0.4596 0.5443 0.097 Uiso 1 1 calc R
H10C H 0.0100 0.4220 0.5866 0.097 Uiso 1 1 calc R

loop_
_atom_site_aniso_label
_atom_site_aniso_U_11
_atom_site_aniso_U_22
_atom_site_aniso_U_33
_atom_site_aniso_U_23
_atom_site_aniso_U_13
_atom_site_aniso_U_12
O2 0.0488(7) 0.0548(8) 0.0435(7) 0.0026(6) 0.0041(6) 0.0173(6)
N1 0.0431(7) 0.0448(8) 0.0323(7) -0.0003(6) 0.0126(6) 0.0100(6)
N2 0.0531(9) 0.0478(9) 0.0378(8) 0.0012(7) 0.0159(7) -0.0021(7)
O3 0.0379(7) 0.1002(12) 0.0504(9) -0.0047(8) 0.0137(6) 0.0040(7)
O1 0.1047(12) 0.0656(10) 0.0494(8) 0.0203(8) 0.0302(8) 0.0288(9)
C7 0.0375(8) 0.0392(9) 0.0323(8) -0.0022(7) 0.0093(7) -0.0012(7)
C12 0.0364(8) 0.0389(9) 0.0347(9) -0.0040(7) 0.0145(7) -0.0005(7)
C1 0.0385(8) 0.0352(8) 0.0346(9) -0.0060(7) 0.0073(7) -0.0026(7)
C8 0.0440(9) 0.0387(9) 0.0284(8) -0.0008(7) 0.0081(7) 0.0016(7)
C16 0.0424(9) 0.0468(10) 0.0411(10) -0.0001(8) 0.0162(7) -0.0062(8)
C3 0.0556(11) 0.0511(11) 0.0517(11) -0.0027(9) -0.0028(9) 0.0156(9)
C13 0.0432(9) 0.0445(10) 0.0397(9) -0.0031(8) 0.0162(7) -0.0056(7)
C6 0.0434(8) 0.0347(9) 0.0320(8) -0.0016(7) 0.0056(7) 0.0046(7)
C11 0.0381(8) 0.0445(10) 0.0413(10) -0.0046(8) 0.0128(7) -0.0043(7)
C14 0.0507(10) 0.0507(11) 0.0400(10) -0.0016(8) 0.0077(8) 0.0058(8)
C9 0.0533(10) 0.0416(9) 0.0313(9) -0.0033(8) 0.0063(7) 0.0076(8)
C2 0.0422(9) 0.0432(10) 0.0462(10) -0.0079(8) 0.0044(8) 0.0063(8)
C15 0.0389(9) 0.0520(11) 0.0508(11) -0.0060(9) 0.0072(8) -0.0038(8)
C5 0.0642(11) 0.0477(10) 0.0340(9) 0.0010(8) 0.0123(8) 0.0090(9)
C4 0.0778(13) 0.0530(12) 0.0364(10) 0.0057(9) 0.0006(9) 0.0173(10)
C10 0.0637(12) 0.0667(14) 0.0607(13) -0.0042(11) -0.0116(10) 0.0259(10)

loop_
_atom_type_symbol
_atom_type_description
_atom_type_scat_dispersion_real
_atom_type_scat_dispersion_imag
_atom_type_scat_source
C C 0.0033 0.0016 'International Tables Vol C Tables 4.2.6.8 and 6.1.1.4'
H H 0.0000 0.0000 'International Tables Vol C Tables 4.2.6.8 and 6.1.1.4'
N N 0.0061 0.0033 'International Tables Vol C Tables 4.2.6.8 and 6.1.1.4'
O O 0.0106 0.0060 'International Tables Vol C Tables 4.2.6.8 and 6.1.1.4'

loop_
_geom_angle_atom_site_label_1
_geom_angle_atom_site_label_2
_geom_angle_atom_site_label_3
_geom_angle
C9 O2 C10 116.26(15)
C6 N1 C8 109.22(13)
C13 N2 C14 116.63(14)
C8 C7 C1 106.34(13)
C8 C7 C11 130.70(15)
C1 C7 C11 122.92(14)
C16 C12 C13 117.84(16)
C16 C12 C11 123.85(15)
C13 C12 C11 118.18(14)
C2 C1 C6 119.03(15)
C2 C1 C7 134.38(15)
C6 C1 C7 106.59(14)
N1 C8 C7 109.30(14)
N1 C8 C9 120.03(14)
C7 C8 C9 130.19(15)
C12 C16 C15 118.46(15)
C2 C3 C4 121.66(17)
N2 C13 C12 124.31(15)
N1 C6 C5 129.16(15)
N1 C6 C1 108.47(14)
C5 C6 C1 122.34(15)
O3 C11 C7 120.41(16)
O3 C11 C12 118.41(15)
C7 C11 C12 121.07(14)
N2 C14 C15 123.31(17)
O1 C9 O2 123.44(17)
O1 C9 C8 124.78(17)
O2 C9 C8 111.71(14)
C3 C2 C1 118.40(16)
C14 C15 C16 119.40(16)
C4 C5 C6 117.16(17)
C5 C4 C3 121.38(18)

loop_
_geom_bond_atom_site_label_1
_geom_bond_atom_site_label_2
_geom_bond_distance
O2 C9 1.326(2)
O2 C10 1.428(2)
N1 C6 1.356(2)
N1 C8 1.360(2)
N2 C13 1.320(2)
N2 C14 1.327(2)
O3 C11 1.213(2)
O1 C9 1.192(2)
C7 C8 1.380(2)
C7 C1 1.426(2)
C7 C11 1.463(2)
C12 C16 1.369(2)
C12 C13 1.380(2)
C12 C11 1.480(2)
C1 C2 1.390(2)
C1 C6 1.396(2)
C8 C9 1.458(2)
C16 C15 1.372(2)
C3 C2 1.362(3)
C3 C4 1.392(3)
C6 C5 1.387(2)
C14 C15 1.362(2)
C5 C4 1.357(2)
